data_4336254
loop_
_publ_author_name
'Lingyun Dong'
'Shilie Pan'
'Ying Wang'
'Hongwei Yu'
'Xiaoyu Dong'
'Shujuan Han'
'Min Zhang'

_publ_section_title
;
 Special \\infty1[OPb2] Chains and \\infty1[O2Pb3] Ribbons Based on OPb4
 Anion-Centered Tetrahedra in Pb2(O4Pb8)(BO3)3Br3 and Pb2(O8Pb12)(BO3)2Br6
;
_journal_name_full 'Inorganic Chemistry'
_journal_page_first 11377
_journal_page_last 11384
_journal_paper_doi 10.1021/ic401655h
_journal_volume 52
_journal_year 2013
_chemical_formula_sum 'B2 Br6 O14 Pb14'
_chemical_formula_weight 3625.74
_chemical_name_systematic
; 
 ? 
;
_space_group_IT_number 15
_symmetry_cell_setting monoclinic
_symmetry_space_group_name_Hall '-C 2yc'
_symmetry_space_group_name_H-M 'C 1 2/c 1'
_atom_sites_solution_hydrogens none
_atom_sites_solution_primary direct
_atom_sites_solution_secondary difmap
_audit_creation_method SHELXL-97
_cell_angle_alpha 90.00
_cell_angle_beta 97.882(9)
_cell_angle_gamma 90.00
_cell_formula_units_Z 4
_cell_length_a 16.197(2)
_cell_length_b 8.9284(14)
_cell_length_c 21.278(3)
_cell_measurement_reflns_used 4026
_cell_measurement_temperature 293(2)
_cell_measurement_theta_max 27.15
_cell_measurement_theta_min 2.97
_cell_volume 3048.0(7)
_computing_cell_refinement 'Bruker SMART'
_computing_data_collection 'Bruker SMART'
_computing_data_reduction 'Bruker SAINT'
_computing_molecular_graphics 'Bruker SHELXTL'
_computing_publication_material 'Bruker SHELXTL'
_computing_structure_refinement 'SHELXL-97 (Sheldrick, 1997)'
_computing_structure_solution 'SHELXS-97 (Sheldrick, 1990)'
_diffrn_ambient_temperature 293(2)
_diffrn_measured_fraction_theta_full 0.994
_diffrn_measured_fraction_theta_max 0.994
_diffrn_measurement_device_type 'CCD area detector'
_diffrn_measurement_method 'phi and omega scans'
_diffrn_radiation_monochromator graphite
_diffrn_radiation_source 'fine-focus sealed tube'
_diffrn_radiation_type MoK\a
_diffrn_radiation_wavelength 0.71073
_diffrn_reflns_av_R_equivalents 0.0852
_diffrn_reflns_av_sigmaI/netI 0.0639
_diffrn_reflns_limit_h_max 20
_diffrn_reflns_limit_h_min -20
_diffrn_reflns_limit_k_max 11
_diffrn_reflns_limit_k_min -11
_diffrn_reflns_limit_l_max 27
_diffrn_reflns_limit_l_min -27
_diffrn_reflns_number 24517
_diffrn_reflns_theta_full 27.49
_diffrn_reflns_theta_max 27.49
_diffrn_reflns_theta_min 1.93
_exptl_absorpt_coefficient_mu 84.917
_exptl_absorpt_correction_T_max 0.7456
_exptl_absorpt_correction_T_min 0.2799
_exptl_absorpt_correction_type numerical
_exptl_absorpt_process_details Face-indexed
_exptl_crystal_colour yellow
_exptl_crystal_density_diffrn 7.901
_exptl_crystal_description block
_exptl_crystal_F_000 5920
_exptl_crystal_size_max 0.182
_exptl_crystal_size_mid 0.083
_exptl_crystal_size_min 0.066
_refine_diff_density_max 4.113
_refine_diff_density_min -2.579
_refine_diff_density_rms 0.707
_refine_ls_extinction_coef 0.000115(9)
_refine_ls_extinction_expression Fc^*^=kFc[1+0.001xFc^2^\l^3^/sin(2\q)]^-1/4^
_refine_ls_extinction_method SHELXL
_refine_ls_goodness_of_fit_ref 1.053
_refine_ls_hydrogen_treatment none
_refine_ls_matrix_type full
_refine_ls_number_parameters 166
_refine_ls_number_reflns 3471
_refine_ls_number_restraints 24
_refine_ls_restrained_S_all 1.049
_refine_ls_R_factor_all 0.0594
_refine_ls_R_factor_gt 0.0433
_refine_ls_shift/su_max 0.001
_refine_ls_shift/su_mean 0.000
_refine_ls_structure_factor_coef Fsqd
_refine_ls_weighting_details 'calc w=1/[\s^2^(Fo^2^)+(0.0533P)^2^+131.2729P] where P=(Fo^2^+2Fc^2^)/3'
_refine_ls_weighting_scheme calc
_refine_ls_wR_factor_gt 0.1125
_refine_ls_wR_factor_ref 0.1211
_reflns_number_gt 2719
_reflns_number_total 3471
_reflns_threshold_expression >2sigma(I)
_cod_data_source_file ic401655h_si_003_2.cif
_cod_data_source_block Pb2(O8Pb12)(BO3)2Br6
_cod_database_code 4336254

loop_
_symmetry_equiv_pos_as_xyz
'x, y, z'
'-x, y, -z+1/2'
'x+1/2, y+1/2, z'
'-x+1/2, y+1/2, -z+1/2'
'-x, -y, -z'
'x, -y, z-1/2'
'-x+1/2, -y+1/2, -z'
'x+1/2, -y+1/2, z-1/2'

loop_
_atom_site_label
_atom_site_type_symbol
_atom_site_fract_x
_atom_site_fract_y
_atom_site_fract_z
_atom_site_U_iso_or_equiv
_atom_site_adp_type
_atom_site_occupancy
_atom_site_symmetry_multiplicity
_atom_site_calc_flag
_atom_site_refinement_flags
Pb1 Pb 0.30992(4) 0.06470(7) 0.42437(3) 0.01365(18) Uani 1 1 d .
Pb2 Pb 0.53274(4) 0.15227(7) 0.44652(3) 0.01368(18) Uani 1 1 d .
Pb3 Pb 0.38776(4) 0.46024(7) 0.48559(3) 0.01376(18) Uani 1 1 d .
Pb4 Pb 0.22947(4) 0.66545(7) 0.35326(3) 0.01698(19) Uani 1 1 d .
Pb5 Pb 0.53843(4) 0.23868(7) 0.61429(3) 0.01393(18) Uani 1 1 d .
Pb6 Pb 0.38557(4) 0.36536(7) 0.31666(3) 0.01608(19) Uani 1 1 d .
Pb7 Pb 0.13929(4) 0.26533(7) 0.28273(3) 0.0181(2) Uani 1 1 d .
B1 B 0.2835(12) 0.0036(19) 0.2840(9) 0.011(4) Uani 1 1 d U
O1 O 0.4340(7) -0.0442(12) 0.4509(5) 0.010(2) Uani 1 1 d U
O2 O 0.5158(7) 0.3455(12) 0.5181(6) 0.014(3) Uani 1 1 d .
O3 O 0.3101(8) -0.1037(13) 0.3294(6) 0.019(3) Uani 1 1 d .
O4 O 0.3572(7) 0.5788(12) 0.3747(5) 0.013(2) Uani 1 1 d U
O5 O 0.3976(8) 0.2611(12) 0.4108(6) 0.017(3) Uani 1 1 d .
O6 O 0.2664(8) 0.1463(13) 0.3014(6) 0.019(3) Uani 1 1 d U
O7 O 0.2714(8) -0.0388(13) 0.2210(6) 0.020(3) Uani 1 1 d .
Br1 Br 0.16927(11) 0.35821(19) 0.41698(9) 0.0192(4) Uani 1 1 d .
Br2 Br 0.0000 0.5484(4) 0.2500 0.0535(10) Uani 1 2 d S
Br3 Br 0.2500 0.7500 0.5000 0.0213(6) Uani 1 2 d S
Br4 Br 0.57651(12) 0.4611(2) 0.35051(10) 0.0240(4) Uani 1 1 d .

loop_
_atom_site_aniso_label
_atom_site_aniso_U_11
_atom_site_aniso_U_22
_atom_site_aniso_U_33
_atom_site_aniso_U_23
_atom_site_aniso_U_13
_atom_site_aniso_U_12
Pb1 0.0132(3) 0.0138(3) 0.0149(4) 0.0012(2) 0.0053(3) 0.0009(2)
Pb2 0.0134(3) 0.0132(4) 0.0156(4) 0.0007(3) 0.0059(3) 0.0012(2)
Pb3 0.0125(3) 0.0129(4) 0.0170(4) -0.0008(3) 0.0061(3) 0.0008(2)
Pb4 0.0139(4) 0.0154(4) 0.0221(4) 0.0000(3) 0.0041(3) 0.0015(2)
Pb5 0.0142(3) 0.0138(3) 0.0147(4) 0.0004(2) 0.0050(3) -0.0003(2)
Pb6 0.0175(4) 0.0167(4) 0.0148(4) 0.0013(3) 0.0049(3) 0.0009(3)
Pb7 0.0158(4) 0.0186(4) 0.0201(4) -0.0016(3) 0.0035(3) -0.0017(3)
B1 0.011(4) 0.011(4) 0.011(4) -0.0002(10) 0.0016(11) 0.0001(10)
O1 0.010(2) 0.010(2) 0.010(2) -0.0001(10) 0.0016(10) -0.0001(10)
O2 0.012(6) 0.014(6) 0.017(6) -0.006(5) 0.007(5) 0.001(5)
O3 0.018(7) 0.020(7) 0.022(7) 0.011(5) 0.015(6) 0.008(5)
O4 0.013(3) 0.014(3) 0.014(3) -0.0001(10) 0.0021(10) 0.0001(10)
O5 0.021(7) 0.009(6) 0.025(7) 0.005(5) 0.010(6) 0.003(5)
O6 0.019(3) 0.019(3) 0.019(3) -0.0005(10) 0.0026(11) 0.0001(10)
O7 0.021(7) 0.016(7) 0.021(7) 0.001(5) -0.003(6) 0.001(5)
Br1 0.0217(10) 0.0189(9) 0.0178(9) -0.0009(7) 0.0062(7) 0.0003(7)
Br2 0.054(2) 0.0303(19) 0.078(3) 0.000 0.015(2) 0.000
Br3 0.0218(14) 0.0158(13) 0.0274(15) -0.0003(10) 0.0071(11) 0.0015(10)
Br4 0.0234(10) 0.0206(10) 0.0297(11) 0.0015(8) 0.0098(8) -0.0006(7)

loop_
_atom_type_symbol
_atom_type_description
_atom_type_scat_dispersion_real
_atom_type_scat_dispersion_imag
_atom_type_scat_source
B B 0.0013 0.0007 'International Tables Vol C Tables 4.2.6.8 and 6.1.1.4'
Br Br -0.2901 2.4595 'International Tables Vol C Tables 4.2.6.8 and 6.1.1.4'
O O 0.0106 0.0060 'International Tables Vol C Tables 4.2.6.8 and 6.1.1.4'
Pb Pb -3.3944 10.1111 'International Tables Vol C Tables 4.2.6.8 and 6.1.1.4'

loop_
_geom_angle_atom_site_label_1
_geom_angle_atom_site_label_2
_geom_angle_atom_site_label_3
_geom_angle
_geom_angle_site_symmetry_1
_geom_angle_site_symmetry_3
O1 Pb1 O5 79.3(4) . .
O1 Pb1 O3 81.0(4) . .
O5 Pb1 O3 106.6(4) . .
O1 Pb1 O6 117.8(4) . .
O5 Pb1 O6 76.0(4) . .
O3 Pb1 O6 54.2(4) . .
O2 Pb2 O1 74.6(4) . 5_656
O2 Pb2 O1 112.2(4) . .
O1 Pb2 O1 74.6(4) 5_656 .
O2 Pb2 O5 74.1(4) . .
O1 Pb2 O5 122.1(4) 5_656 .
O1 Pb2 O5 74.0(4) . .
O2 Pb2 Pb5 36.5(3) . .
O1 Pb2 Pb5 38.2(3) 5_656 .
O1 Pb2 Pb5 92.6(3) . .
O5 Pb2 Pb5 97.0(3) . .
O2 Pb3 O2 76.4(4) . 5_666
O2 Pb3 O5 74.6(4) . .
O2 Pb3 O5 114.8(4) 5_666 .
O2 Pb3 O4 120.3(4) . .
O2 Pb3 O4 73.1(4) 5_666 .
O5 Pb3 O4 73.7(4) . .
O2 Pb3 Pb3 38.3(3) . 5_666
O2 Pb3 Pb3 38.1(3) 5_666 5_666
O5 Pb3 Pb3 95.7(3) . 5_666
O4 Pb3 Pb3 97.8(3) . 5_666
O4 Pb4 O7 77.9(4) . 4
O4 Pb4 O3 80.3(4) . 1_565
O7 Pb4 O3 116.2(4) 4 1_565
O4 Pb4 Br3 84.9(3) . .
O7 Pb4 Br3 144.3(3) 4 .
O3 Pb4 Br3 90.9(3) 1_565 .
O2 Pb5 O1 78.0(4) . 5_656
O2 Pb5 O4 79.7(4) . 5_666
O1 Pb5 O4 112.9(4) 5_656 5_666
O2 Pb5 Pb2 38.4(3) . .
O1 Pb5 Pb2 39.7(3) 5_656 .
O4 Pb5 Pb2 99.6(3) 5_666 .
O5 Pb6 O4 82.2(4) . .
O5 Pb6 O7 111.6(4) . 4
O4 Pb6 O7 69.8(4) . 4
O5 Pb6 O6 77.2(4) . .
O4 Pb6 O6 117.2(4) . .
O7 Pb6 O6 64.6(3) 4 .
O5 Pb6 Br4 86.9(3) . .
O4 Pb6 Br4 85.3(3) . .
O7 Pb6 Br4 145.7(2) 4 .
O6 Pb6 Br4 149.7(3) . .
O7 Pb7 O6 78.7(4) 4 .
O7 Pb7 Br1 78.3(3) 4 .
O6 Pb7 Br1 86.5(3) . .
O6 B1 O7 120.7(15) . .
O6 B1 O3 120.8(16) . .
O7 B1 O3 118.4(15) . .
Pb1 O1 Pb5 114.7(4) . 5_656
Pb1 O1 Pb2 119.4(5) . 5_656
Pb5 O1 Pb2 102.0(4) 5_656 5_656
Pb1 O1 Pb2 104.8(4) . .
Pb5 O1 Pb2 110.1(5) 5_656 .
Pb2 O1 Pb2 105.4(4) 5_656 .
Pb5 O2 Pb3 119.0(5) . .
Pb5 O2 Pb3 108.6(5) . 5_666
Pb3 O2 Pb3 103.6(4) . 5_666
Pb5 O2 Pb2 105.1(4) . .
Pb3 O2 Pb2 108.0(4) . .
Pb3 O2 Pb2 112.7(5) 5_666 .
B1 O3 Pb1 96.4(10) . .
B1 O3 Pb4 125.7(11) . 1_545
Pb1 O3 Pb4 105.5(4) . 1_545
Pb4 O4 Pb5 115.0(5) . 5_666
Pb4 O4 Pb6 115.0(5) . .
Pb5 O4 Pb6 115.3(5) 5_666 .
Pb4 O4 Pb3 113.1(5) . .
Pb5 O4 Pb3 98.6(4) 5_666 .
Pb6 O4 Pb3 97.0(4) . .
Pb6 O5 Pb1 117.3(5) . .
Pb6 O5 Pb3 106.5(4) . .
Pb1 O5 Pb3 112.5(5) . .
Pb6 O5 Pb2 114.9(5) . .
Pb1 O5 Pb2 101.7(4) . .
Pb3 O5 Pb2 103.2(5) . .
B1 O6 Pb7 126.4(11) . .
B1 O6 Pb1 88.6(10) . .
Pb7 O6 Pb1 113.4(5) . .
B1 O6 Pb6 122.3(11) . .
Pb7 O6 Pb6 106.9(4) . .
Pb1 O6 Pb6 89.5(3) . .
B1 O7 Pb7 103.8(10) . 4_545
B1 O7 Pb4 114.6(10) . 4_545
Pb7 O7 Pb4 120.3(6) 4_545 4_545
B1 O7 Pb6 112.2(11) . 4_545
Pb7 O7 Pb6 108.8(4) 4_545 4_545
Pb4 O7 Pb6 97.1(4) 4_545 4_545
Pb4 Br3 Pb4 180.0 7_566 .

loop_
_geom_bond_atom_site_label_1
_geom_bond_atom_site_label_2
_geom_bond_distance
_geom_bond_site_symmetry_2
Pb1 O1 2.234(11) .
Pb1 O5 2.300(12) .
Pb1 O3 2.520(13) .
Pb1 O6 2.714(12) .
Pb2 O2 2.343(11) .
Pb2 O1 2.380(11) 5_656
Pb2 O1 2.385(11) .
Pb2 O5 2.419(12) .
Pb2 Pb5 3.6412(10) .
Pb3 O2 2.331(11) .
Pb3 O2 2.342(11) 5_666
Pb3 O5 2.405(12) .
Pb3 O4 2.573(11) .
Pb3 Pb3 3.6728(13) 5_666
Pb4 O4 2.197(11) .
Pb4 O7 2.412(12) 4
Pb4 O3 2.529(12) 1_565
Pb4 Br3 3.1850(8) .
Pb5 O2 2.242(12) .
Pb5 O1 2.304(11) 5_656
Pb5 O4 2.336(11) 5_666
Pb6 O5 2.194(12) .
Pb6 O4 2.350(11) .
Pb6 O7 2.698(12) 4
Pb6 O6 2.736(12) .
Pb6 Br4 3.194(2) .
Pb7 O7 2.278(12) 4
Pb7 O6 2.303(12) .
Pb7 Br1 2.950(2) .
B1 O6 1.36(2) .
B1 O7 1.38(2) .
B1 O3 1.39(2) .
O1 Pb5 2.304(11) 5_656
O1 Pb2 2.380(11) 5_656
O2 Pb3 2.342(11) 5_666
O3 Pb4 2.529(12) 1_545
O4 Pb5 2.336(11) 5_666
O7 Pb7 2.278(12) 4_545
O7 Pb4 2.412(12) 4_545
O7 Pb6 2.698(12) 4_545
Br3 Pb4 3.1850(8) 7_566

loop_
_geom_torsion_atom_site_label_1
_geom_torsion_atom_site_label_2
_geom_torsion_atom_site_label_3
_geom_torsion_atom_site_label_4
_geom_torsion
_geom_torsion_site_symmetry_1
_geom_torsion_site_symmetry_4
O1 Pb2 Pb5 O2 173.9(6) 5_656 .
O1 Pb2 Pb5 O2 -125.1(5) . .
O5 Pb2 Pb5 O2 -50.9(6) . .
O2 Pb2 Pb5 O1 -173.9(6) . 5_656
O1 Pb2 Pb5 O1 61.0(6) . 5_656
O5 Pb2 Pb5 O1 135.2(5) . 5_656
O2 Pb2 Pb5 O4 -59.5(5) . 5_666
O1 Pb2 Pb5 O4 114.4(5) 5_656 5_666
O1 Pb2 Pb5 O4 175.3(4) . 5_666
O5 Pb2 Pb5 O4 -110.4(4) . 5_666
O5 Pb1 O1 Pb5 -116.8(6) . 5_656
O3 Pb1 O1 Pb5 -7.9(5) . 5_656
O6 Pb1 O1 Pb5 -49.0(6) . 5_656
O5 Pb1 O1 Pb2 121.6(6) . 5_656
O3 Pb1 O1 Pb2 -129.4(5) . 5_656
O6 Pb1 O1 Pb2 -170.6(4) . 5_656
O5 Pb1 O1 Pb2 4.0(4) . .
O3 Pb1 O1 Pb2 113.0(5) . .
O6 Pb1 O1 Pb2 71.8(5) . .
O2 Pb2 O1 Pb1 61.0(5) . .
O1 Pb2 O1 Pb1 126.8(6) 5_656 .
O5 Pb2 O1 Pb1 -3.9(4) . .
Pb5 Pb2 O1 Pb1 92.7(4) . .
O2 Pb2 O1 Pb5 -175.1(4) . 5_656
O1 Pb2 O1 Pb5 -109.3(6) 5_656 5_656
O5 Pb2 O1 Pb5 119.9(5) . 5_656
Pb5 Pb2 O1 Pb5 -143.5(4) . 5_656
O2 Pb2 O1 Pb2 -65.8(5) . 5_656
O1 Pb2 O1 Pb2 0.0 5_656 5_656
O5 Pb2 O1 Pb2 -130.7(5) . 5_656
Pb5 Pb2 O1 Pb2 -34.1(4) . 5_656
O1 Pb5 O2 Pb3 125.1(6) 5_656 .
O4 Pb5 O2 Pb3 -118.7(6) 5_666 .
Pb2 Pb5 O2 Pb3 121.1(7) . .
O1 Pb5 O2 Pb3 -116.8(5) 5_656 5_666
O4 Pb5 O2 Pb3 -0.6(4) 5_666 5_666
Pb2 Pb5 O2 Pb3 -120.8(7) . 5_666
O1 Pb5 O2 Pb2 4.0(4) 5_656 .
O4 Pb5 O2 Pb2 120.2(5) 5_666 .
O2 Pb3 O2 Pb5 120.7(7) 5_666 .
O5 Pb3 O2 Pb5 -118.4(6) . .
O4 Pb3 O2 Pb5 -178.5(4) . .
Pb3 Pb3 O2 Pb5 120.7(7) 5_666 .
O2 Pb3 O2 Pb3 0.0 5_666 5_666
O5 Pb3 O2 Pb3 121.0(5) . 5_666
O4 Pb3 O2 Pb3 60.8(5) . 5_666
O2 Pb3 O2 Pb2 -119.7(7) 5_666 .
O5 Pb3 O2 Pb2 1.3(4) . .
O4 Pb3 O2 Pb2 -58.9(6) . .
Pb3 Pb3 O2 Pb2 -119.7(7) 5_666 .
O1 Pb2 O2 Pb5 -3.9(4) 5_656 .
O1 Pb2 O2 Pb5 61.9(5) . .
O5 Pb2 O2 Pb5 126.8(5) . .
O1 Pb2 O2 Pb3 -132.0(5) 5_656 .
O1 Pb2 O2 Pb3 -66.1(6) . .
O5 Pb2 O2 Pb3 -1.3(4) . .
Pb5 Pb2 O2 Pb3 -128.1(7) . .
O1 Pb2 O2 Pb3 114.2(5) 5_656 5_666
O1 Pb2 O2 Pb3 -179.9(4) . 5_666
O5 Pb2 O2 Pb3 -115.1(6) . 5_666
Pb5 Pb2 O2 Pb3 118.1(7) . 5_666
O6 B1 O3 Pb1 -0.8(18) . .
O7 B1 O3 Pb1 -178.3(14) . .
O6 B1 O3 Pb4 113.5(15) . 1_545
O7 B1 O3 Pb4 -64(2) . 1_545
O1 Pb1 O3 B1 -133.7(10) . .
O5 Pb1 O3 B1 -57.8(11) . .
O6 Pb1 O3 B1 0.4(9) . .
O1 Pb1 O3 Pb4 96.5(5) . 1_545
O5 Pb1 O3 Pb4 172.4(4) . 1_545
O6 Pb1 O3 Pb4 -129.4(6) . 1_545
O7 Pb4 O4 Pb5 134.5(6) 4 5_666
O3 Pb4 O4 Pb5 14.9(5) 1_565 5_666
Br3 Pb4 O4 Pb5 -77.0(5) . 5_666
O7 Pb4 O4 Pb6 -3.1(5) 4 .
O3 Pb4 O4 Pb6 -122.8(6) 1_565 .
Br3 Pb4 O4 Pb6 145.4(5) . .
O7 Pb4 O4 Pb3 -113.3(5) 4 .
O3 Pb4 O4 Pb3 127.1(5) 1_565 .
Br3 Pb4 O4 Pb3 35.2(4) . .
O5 Pb6 O4 Pb4 -113.6(6) . .
O7 Pb6 O4 Pb4 2.9(5) 4 .
O6 Pb6 O4 Pb4 -42.4(7) . .
Br4 Pb6 O4 Pb4 158.9(5) . .
O5 Pb6 O4 Pb5 108.9(6) . 5_666
O7 Pb6 O4 Pb5 -134.6(6) 4 5_666
O6 Pb6 O4 Pb5 -179.9(4) . 5_666
Br4 Pb6 O4 Pb5 21.4(4) . 5_666
O5 Pb6 O4 Pb3 5.9(4) . .
O7 Pb6 O4 Pb3 122.5(5) 4 .
O6 Pb6 O4 Pb3 77.1(5) . .
Br4 Pb6 O4 Pb3 -81.6(3) . .
O2 Pb3 O4 Pb4 176.0(4) . .
O2 Pb3 O4 Pb4 -121.5(5) 5_666 .
O5 Pb3 O4 Pb4 115.5(5) . .
Pb3 Pb3 O4 Pb4 -150.9(4) 5_666 .
O2 Pb3 O4 Pb5 -62.0(5) . 5_666
O2 Pb3 O4 Pb5 0.5(4) 5_666 5_666
O5 Pb3 O4 Pb5 -122.6(5) . 5_666
Pb3 Pb3 O4 Pb5 -28.9(4) 5_666 5_666
O2 Pb3 O4 Pb6 55.0(5) . .
O2 Pb3 O4 Pb6 117.5(5) 5_666 .
O5 Pb3 O4 Pb6 -5.6(4) . .
Pb3 Pb3 O4 Pb6 88.1(3) 5_666 .
O4 Pb6 O5 Pb1 120.5(6) . .
O7 Pb6 O5 Pb1 55.9(6) 4 .
O6 Pb6 O5 Pb1 0.2(5) . .
Br4 Pb6 O5 Pb1 -153.9(5) . .
O4 Pb6 O5 Pb3 -6.6(4) . .
O7 Pb6 O5 Pb3 -71.1(5) 4 .
O6 Pb6 O5 Pb3 -126.8(5) . .
Br4 Pb6 O5 Pb3 79.1(4) . .
O4 Pb6 O5 Pb2 -120.2(6) . .
O7 Pb6 O5 Pb2 175.2(4) 4 .
O6 Pb6 O5 Pb2 119.5(5) . .
Br4 Pb6 O5 Pb2 -34.5(4) . .
O1 Pb1 O5 Pb6 122.2(6) . .
O3 Pb1 O5 Pb6 45.1(6) . .
O6 Pb1 O5 Pb6 -0.2(5) . .
O1 Pb1 O5 Pb3 -113.7(5) . .
O3 Pb1 O5 Pb3 169.2(4) . .
O6 Pb1 O5 Pb3 123.9(5) . .
O1 Pb1 O5 Pb2 -3.9(4) . .
O3 Pb1 O5 Pb2 -81.0(5) . .
O6 Pb1 O5 Pb2 -126.3(5) . .
O2 Pb3 O5 Pb6 -122.6(6) . .
O2 Pb3 O5 Pb6 -55.9(6) 5_666 .
O4 Pb3 O5 Pb6 6.2(4) . .
Pb3 Pb3 O5 Pb6 -90.3(4) 5_666 .
O2 Pb3 O5 Pb1 107.6(6) . .
O2 Pb3 O5 Pb1 174.3(4) 5_666 .
O4 Pb3 O5 Pb1 -123.7(6) . .
Pb3 Pb3 O5 Pb1 139.9(4) 5_666 .
O2 Pb3 O5 Pb2 -1.2(4) . .
O2 Pb3 O5 Pb2 65.5(5) 5_666 .
O4 Pb3 O5 Pb2 127.5(5) . .
Pb3 Pb3 O5 Pb2 31.1(4) 5_666 .
O2 Pb2 O5 Pb6 116.7(6) . .
O1 Pb2 O5 Pb6 176.4(4) 5_656 .
O1 Pb2 O5 Pb6 -124.0(6) . .
Pb5 Pb2 O5 Pb6 145.4(4) . .
O2 Pb2 O5 Pb1 -115.5(5) . .
O1 Pb2 O5 Pb1 -55.9(6) 5_656 .
O1 Pb2 O5 Pb1 3.8(4) . .
Pb5 Pb2 O5 Pb1 -86.9(4) . .
O2 Pb2 O5 Pb3 1.2(4) . .
O1 Pb2 O5 Pb3 60.9(6) 5_656 .
O1 Pb2 O5 Pb3 120.5(5) . .
Pb5 Pb2 O5 Pb3 29.8(4) . .
O7 B1 O6 Pb7 60(2) . .
O3 B1 O6 Pb7 -117.7(15) . .
O7 B1 O6 Pb1 178.2(16) . .
O3 B1 O6 Pb1 0.7(16) . .
O7 B1 O6 Pb6 -93.3(17) . .
O3 B1 O6 Pb6 89.3(18) . .
O7 Pb7 O6 B1 -148.2(14) 4 .
Br1 Pb7 O6 B1 133.0(14) . .
O7 Pb7 O6 Pb1 105.2(5) 4 .
Br1 Pb7 O6 Pb1 26.4(4) . .
O7 Pb7 O6 Pb6 8.2(4) 4 .
Br1 Pb7 O6 Pb6 -70.6(4) . .
O1 Pb1 O6 B1 52.8(11) . .
O5 Pb1 O6 B1 122.4(10) . .
O3 Pb1 O6 B1 -0.4(9) . .
O1 Pb1 O6 Pb7 -177.7(4) . .
O5 Pb1 O6 Pb7 -108.1(5) . .
O3 Pb1 O6 Pb7 129.1(7) . .
O1 Pb1 O6 Pb6 -69.5(4) . .
O5 Pb1 O6 Pb6 0.1(4) . .
O3 Pb1 O6 Pb6 -122.7(5) . .
O5 Pb6 O6 B1 -88.1(13) . .
O4 Pb6 O6 B1 -162.3(12) . .
O7 Pb6 O6 B1 150.1(13) 4 .
Br4 Pb6 O6 B1 -28.2(15) . .
O5 Pb6 O6 Pb7 114.2(5) . .
O4 Pb6 O6 Pb7 40.1(6) . .
O7 Pb6 O6 Pb7 -7.5(4) 4 .
Br4 Pb6 O6 Pb7 174.20(11) . .
O5 Pb6 O6 Pb1 -0.2(4) . .
O4 Pb6 O6 Pb1 -74.3(4) . .
O7 Pb6 O6 Pb1 -121.9(5) 4 .
Br4 Pb6 O6 Pb1 59.8(6) . .
O6 B1 O7 Pb7 155.1(14) . 4_545
O3 B1 O7 Pb7 -27.4(18) . 4_545
O6 B1 O7 Pb4 22(2) . 4_545
O3 B1 O7 Pb4 -160.5(12) . 4_545
O6 B1 O7 Pb6 -87.6(17) . 4_545
O3 B1 O7 Pb6 89.9(16) . 4_545
O4 Pb4 Br3 Pb4 -85(100) . 7_566
O7 Pb4 Br3 Pb4 -24(100) 4 7_566
O3 Pb4 Br3 Pb4 -165(100) 1_565 7_566
